data_2311497
loop_
_publ_author_name
'Fontenot, Patricia R.'
'Wang, Bo'
'Chen, Yueli'
'Donahue, James P.'

_publ_section_title
;
 Crystal structure of tetra-iso-butyl-thiuram di-sulfide.
;
_journal_coeditor_code LH5851
_journal_issue 'Pt 11'
_journal_name_full 'Acta crystallographica. Section E, Crystallographic communications'
_journal_page_first 1764
_journal_page_last 1769
_journal_paper_doi 10.1107/S2056989017015158
_journal_volume 73
_journal_year 2017
_chemical_formula_iupac 'C18 H36 N2 S4'
_chemical_formula_moiety 'C18 H36 N2 S4'
_chemical_formula_sum 'C18 H36 N2 S4'
_chemical_formula_weight 408.73
_chemical_name_systematic <i>N</i>,<i>N</i>,<i>N</i>',<i>N</i>'-Tetrakis(2-methylpropyl)disulfane-1,2-dicarbothioamide
_space_group_crystal_system triclinic
_space_group_IT_number 2
_space_group_name_Hall '-P 1'
_space_group_name_H-M_alt 'P -1'
_atom_sites_solution_hydrogens geom
_atom_sites_solution_primary direct
_audit_creation_method SHELXL-2014/7
_cell_angle_alpha 98.580(2)
_cell_angle_beta 94.540(2)
_cell_angle_gamma 103.409(2)
_cell_formula_units_Z 2
_cell_length_a 7.2449(11)
_cell_length_b 9.6102(14)
_cell_length_c 17.196(3)
_cell_measurement_reflns_used 4848
_cell_measurement_temperature 100(2)
_cell_measurement_theta_max 25.214
_cell_measurement_theta_min 2.212
_cell_volume 1143.5(3)
_computing_cell_refinement
;
<i>SAINT</i> (Bruker, 2016)
;
_computing_data_collection
;
<i>APEX3</i> (Bruker, 2016)
;
_computing_data_reduction
;
<i>SAINT</i> (Bruker, 2016)
;
_computing_molecular_graphics
;
<i>SHELXTL</i> (Sheldrick, 2008)
;
_computing_publication_material
;
<i>SHELXTL</i> (Sheldrick, 2008)
;
_computing_structure_refinement
;
<i>SHELXL2014</i> (Sheldrick, 2015<i>b</i>)
;
_computing_structure_solution
;
<i>SHELXT</i> (Sheldrick, 2015<i>a</i>)
;
_diffrn_ambient_temperature 100(2)
_diffrn_detector_area_resol_mean 8.3333
_diffrn_measured_fraction_theta_full 0.998
_diffrn_measured_fraction_theta_max 0.991
_diffrn_measurement_device_type 'Bruker APEXII CCD'
_diffrn_measurement_method '\f and \w scans'
_diffrn_radiation_monochromator graphite
_diffrn_radiation_type MoK\a
_diffrn_radiation_wavelength 0.71073
_diffrn_reflns_av_R_equivalents 0.0571
_diffrn_reflns_limit_h_max 8
_diffrn_reflns_limit_h_min -8
_diffrn_reflns_limit_k_max 11
_diffrn_reflns_limit_k_min -11
_diffrn_reflns_limit_l_max 20
_diffrn_reflns_limit_l_min -20
_diffrn_reflns_number 17180
_diffrn_reflns_theta_full 25.242
_diffrn_reflns_theta_max 25.408
_diffrn_reflns_theta_min 2.212
_exptl_absorpt_coefficient_mu 0.419
_exptl_absorpt_correction_T_max 0.977
_exptl_absorpt_correction_T_min 0.745
_exptl_absorpt_correction_type multi-scan
_exptl_absorpt_process_details
;
(<i>SADABS</i>; Bruker, 2016)
;
_exptl_crystal_colour 'pale yellow'
_exptl_crystal_density_diffrn 1.187
_exptl_crystal_density_method 'not measured'
_exptl_crystal_description block
_exptl_crystal_F_000 444
_exptl_crystal_size_max 0.168
_exptl_crystal_size_mid 0.120
_exptl_crystal_size_min 0.057
_refine_diff_density_max 0.865
_refine_diff_density_min -0.347
_refine_ls_extinction_method none
_refine_ls_goodness_of_fit_ref 1.071
_refine_ls_hydrogen_treatment constr
_refine_ls_matrix_type full
_refine_ls_number_parameters 225
_refine_ls_number_reflns 4168
_refine_ls_number_restraints 0
_refine_ls_restrained_S_all 1.071
_refine_ls_R_factor_all 0.0716
_refine_ls_R_factor_gt 0.0516
_refine_ls_shift/su_max 0.001
_refine_ls_shift/su_mean 0.000
_refine_ls_structure_factor_coef Fsqd
_refine_ls_weighting_details 'w=1/[\s^2^(Fo^2^)+(0.0883P)^2^] where P=(Fo^2^+2Fc^2^)/3'
_refine_ls_weighting_scheme calc
_refine_ls_wR_factor_gt 0.1347
_refine_ls_wR_factor_ref 0.1462
_reflns_number_gt 3161
_reflns_number_total 4168
_reflns_threshold_expression 'I > 2\s(I)'
_cod_data_source_file lh5851sup1.cif
_cod_data_source_block I
_cod_database_code 2311497
_shelx_space_group_comment
;
The symmetry employed for this shelxl refinement is uniquely defined
by the following loop, which should always be used as a source of
symmetry information in preference to the above space-group names.
They are only intended as comments.
;
_shelx_estimated_absorpt_t_min 0.933
_shelx_estimated_absorpt_t_max 0.977

loop_
_space_group_symop_operation_xyz
'x, y, z'
'-x, -y, -z'

loop_
_atom_site_type_symbol
_atom_site_label
_atom_site_fract_x
_atom_site_fract_y
_atom_site_fract_z
_atom_site_U_iso_or_equiv
_atom_site_adp_type
_atom_site_calc_flag
_atom_site_occupancy
S S1 0.11097(10) 0.22088(8) 0.72835(4) 0.0265(2) Uani d 1
S S2 0.35046(10) 0.62092(8) 0.68215(4) 0.0268(2) Uani d 1
S S3 0.37169(10) 0.47724(7) 0.84025(4) 0.0250(2) Uani d 1
S S4 0.13548(10) 0.54581(8) 0.82084(4) 0.0253(2) Uani d 1
N N1 0.4760(3) 0.2440(2) 0.77920(12) 0.0177(5) Uani d 1
N N2 0.0291(3) 0.6939(2) 0.71490(12) 0.0184(5) Uani d 1
C C1 0.3217(4) 0.2980(3) 0.77839(15) 0.0195(6) Uani d 1
C C2 0.1689(4) 0.6296(3) 0.73258(16) 0.0208(6) Uani d 1
C C3 0.6574(4) 0.3090(3) 0.83096(15) 0.0195(6) Uani d 1
H H3A 0.6641 0.4125 0.8506 0.023 Uiso calc 1
H H3B 0.7650 0.3052 0.7993 0.023 Uiso calc 1
C C4 0.6811(4) 0.2335(3) 0.90154(15) 0.0253(6) Uani d 1
H H4 0.6567 0.1270 0.8813 0.030 Uiso calc 1
C C5 0.8874(4) 0.2875(4) 0.94048(18) 0.0375(8) Uani d 1
H H5A 0.9155 0.3924 0.9597 0.056 Uiso calc 1
H H5B 0.9740 0.2674 0.9017 0.056 Uiso calc 1
H H5C 0.9052 0.2375 0.9851 0.056 Uiso calc 1
C C6 0.5418(5) 0.2552(4) 0.96030(17) 0.0384(8) Uani d 1
H H6A 0.5722 0.3576 0.9854 0.058 Uiso calc 1
H H6B 0.5511 0.1948 1.0009 0.058 Uiso calc 1
H H6C 0.4115 0.2273 0.9328 0.058 Uiso calc 1
C C7 0.4768(4) 0.1089(3) 0.72601(15) 0.0215(6) Uani d 1
H H7A 0.3433 0.0528 0.7085 0.026 Uiso calc 1
H H7B 0.5411 0.0491 0.7556 0.026 Uiso calc 1
C C8 0.5774(4) 0.1370(3) 0.65392(16) 0.0295(7) Uani d 1
H H8 0.7063 0.2031 0.6734 0.035 Uiso calc 1
C C9 0.6088(4) -0.0045(3) 0.61130(17) 0.0303(7) Uani d 1
H H9A 0.6814 -0.0465 0.6480 0.045 Uiso calc 1
H H9B 0.6803 0.0145 0.5664 0.045 Uiso calc 1
H H9C 0.4849 -0.0727 0.5920 0.045 Uiso calc 1
C C10 0.4765(5) 0.2120(4) 0.59941(19) 0.0437(9) Uani d 1
H H10A 0.5528 0.2336 0.5562 0.066 Uiso calc 1
H H10B 0.4598 0.3026 0.6291 0.066 Uiso calc 1
H H10C 0.3510 0.1484 0.5775 0.066 Uiso calc 1
C C11 -0.1242(4) 0.7070(3) 0.76450(15) 0.0191(6) Uani d 1
H H11A -0.1361 0.6320 0.7988 0.023 Uiso calc 1
H H11B -0.2462 0.6864 0.7296 0.023 Uiso calc 1
C C12 -0.0943(4) 0.8561(3) 0.81718(16) 0.0266(7) Uani d 1
H H12 -0.1195 0.9262 0.7826 0.032 Uiso calc 1
C C13 0.1058(4) 0.9157(3) 0.86038(18) 0.0337(7) Uani d 1
H H13A 0.1164 1.0126 0.8906 0.051 Uiso calc 1
H H13B 0.1988 0.9220 0.8218 0.051 Uiso calc 1
H H13C 0.1316 0.8510 0.8966 0.051 Uiso calc 1
C C14 -0.2443(5) 0.8413(3) 0.87450(18) 0.0353(7) Uani d 1
H H14A -0.2247 0.7710 0.9081 0.053 Uiso calc 1
H H14B -0.3719 0.8077 0.8446 0.053 Uiso calc 1
H H14C -0.2329 0.9358 0.9077 0.053 Uiso calc 1
C C15 0.0346(4) 0.7671(3) 0.64587(15) 0.0209(6) Uani d 1
H H15A 0.1683 0.8198 0.6436 0.025 Uiso calc 1
H H15B -0.0420 0.8400 0.6531 0.025 Uiso calc 1
C C16 -0.0405(4) 0.6652(3) 0.56672(15) 0.0232(6) Uani d 1
H H16 0.0321 0.5883 0.5614 0.028 Uiso calc 1
C C17 -0.2504(4) 0.5917(4) 0.56081(18) 0.0360(8) Uani d 1
H H17A -0.3243 0.6653 0.5659 0.054 Uiso calc 1
H H17B -0.2725 0.5343 0.6033 0.054 Uiso calc 1
H H17C -0.2908 0.5276 0.5094 0.054 Uiso calc 1
C C18 0.0007(5) 0.7523(3) 0.50071(17) 0.0385(8) Uani d 1
H H18A -0.0641 0.8315 0.5064 0.058 Uiso calc 1
H H18B -0.0459 0.6888 0.4494 0.058 Uiso calc 1
H H18C 0.1388 0.7927 0.5036 0.058 Uiso calc 1

loop_
_atom_site_aniso_label
_atom_site_aniso_U_11
_atom_site_aniso_U_22
_atom_site_aniso_U_33
_atom_site_aniso_U_12
_atom_site_aniso_U_13
_atom_site_aniso_U_23
S1 0.0192(4) 0.0294(4) 0.0315(4) 0.0091(3) 0.0001(3) 0.0041(3)
S2 0.0186(4) 0.0343(4) 0.0328(4) 0.0133(3) 0.0059(3) 0.0101(3)
S3 0.0285(4) 0.0215(4) 0.0278(4) 0.0155(3) -0.0030(3) 0.0013(3)
S4 0.0285(4) 0.0274(4) 0.0283(4) 0.0188(3) 0.0074(3) 0.0100(3)
N1 0.0191(12) 0.0171(11) 0.0176(11) 0.0076(9) -0.0006(9) 0.0013(9)
N2 0.0163(11) 0.0180(11) 0.0235(12) 0.0087(9) 0.0031(9) 0.0045(9)
C1 0.0240(15) 0.0182(13) 0.0206(14) 0.0106(11) 0.0053(11) 0.0070(11)
C2 0.0195(14) 0.0196(14) 0.0237(14) 0.0061(11) 0.0002(11) 0.0037(11)
C3 0.0184(14) 0.0165(13) 0.0243(14) 0.0066(11) -0.0010(11) 0.0039(11)
C4 0.0280(16) 0.0263(15) 0.0239(15) 0.0103(12) -0.0007(12) 0.0075(12)
C5 0.0311(18) 0.053(2) 0.0319(17) 0.0170(15) -0.0057(13) 0.0111(15)
C6 0.0363(18) 0.054(2) 0.0283(17) 0.0109(16) 0.0034(14) 0.0167(15)
C7 0.0260(15) 0.0158(13) 0.0255(15) 0.0111(11) 0.0052(12) 0.0020(11)
C8 0.0365(18) 0.0273(16) 0.0288(16) 0.0152(14) 0.0092(13) 0.0033(13)
C9 0.0390(18) 0.0301(16) 0.0289(16) 0.0204(14) 0.0079(13) 0.0068(13)
C10 0.059(2) 0.048(2) 0.0371(19) 0.0299(18) 0.0191(17) 0.0126(16)
C11 0.0152(13) 0.0184(13) 0.0267(14) 0.0088(11) 0.0041(11) 0.0047(11)
C12 0.0342(17) 0.0212(14) 0.0301(16) 0.0143(13) 0.0071(13) 0.0088(12)
C13 0.0413(19) 0.0250(16) 0.0339(17) 0.0071(14) 0.0042(14) 0.0040(13)
C14 0.0410(19) 0.0326(17) 0.0377(18) 0.0196(15) 0.0118(15) 0.0033(14)
C15 0.0216(14) 0.0179(13) 0.0258(15) 0.0101(11) 0.0001(11) 0.0050(11)
C16 0.0206(14) 0.0256(14) 0.0257(15) 0.0102(12) 0.0020(11) 0.0048(12)
C17 0.0275(17) 0.0418(19) 0.0328(17) 0.0045(14) 0.0003(13) -0.0043(14)
C18 0.0384(19) 0.045(2) 0.0327(18) 0.0081(15) 0.0006(14) 0.0130(15)

loop_
_atom_type_symbol
_atom_type_description
_atom_type_scat_dispersion_real
_atom_type_scat_dispersion_imag
_atom_type_scat_source
C C 0.0033 0.0016 'International Tables Vol C Tables 4.2.6.8 and 6.1.1.4'
H H 0.0000 0.0000 'International Tables Vol C Tables 4.2.6.8 and 6.1.1.4'
N N 0.0061 0.0033 'International Tables Vol C Tables 4.2.6.8 and 6.1.1.4'
S S 0.1246 0.1234 'International Tables Vol C Tables 4.2.6.8 and 6.1.1.4'

loop_
_geom_angle_atom_site_label_1
_geom_angle_atom_site_label_2
_geom_angle_atom_site_label_3
_geom_angle
C1 S3 S4 104.71(9)
C2 S4 S3 104.22(9)
C1 N1 C7 121.1(2)
C1 N1 C3 125.3(2)
C7 N1 C3 113.6(2)
C2 N2 C15 119.3(2)
C2 N2 C11 123.9(2)
C15 N2 C11 116.6(2)
N1 C1 S1 126.7(2)
N1 C1 S3 111.45(18)
S1 C1 S3 121.80(15)
N2 C2 S2 125.8(2)
N2 C2 S4 112.26(19)
S2 C2 S4 121.90(16)
N1 C3 C4 113.4(2)
N1 C3 H3A 108.9
C4 C3 H3A 108.9
N1 C3 H3B 108.9
C4 C3 H3B 108.9
H3A C3 H3B 107.7
C6 C4 C3 112.5(2)
C6 C4 C5 111.4(2)
C3 C4 C5 108.8(2)
C6 C4 H4 108.0
C3 C4 H4 108.0
C5 C4 H4 108.0
C4 C5 H5A 109.5
C4 C5 H5B 109.5
H5A C5 H5B 109.5
C4 C5 H5C 109.5
H5A C5 H5C 109.5
H5B C5 H5C 109.5
C4 C6 H6A 109.5
C4 C6 H6B 109.5
H6A C6 H6B 109.5
C4 C6 H6C 109.5
H6A C6 H6C 109.5
H6B C6 H6C 109.5
N1 C7 C8 112.5(2)
N1 C7 H7A 109.1
C8 C7 H7A 109.1
N1 C7 H7B 109.1
C8 C7 H7B 109.1
H7A C7 H7B 107.8
C10 C8 C7 113.3(3)
C10 C8 C9 112.2(3)
C7 C8 C9 109.4(2)
C10 C8 H8 107.2
C7 C8 H8 107.2
C9 C8 H8 107.2
C8 C9 H9A 109.5
C8 C9 H9B 109.5
H9A C9 H9B 109.5
C8 C9 H9C 109.5
H9A C9 H9C 109.5
H9B C9 H9C 109.5
C8 C10 H10A 109.5
C8 C10 H10B 109.5
H10A C10 H10B 109.5
C8 C10 H10C 109.5
H10A C10 H10C 109.5
H10B C10 H10C 109.5
N2 C11 C12 114.6(2)
N2 C11 H11A 108.6
C12 C11 H11A 108.6
N2 C11 H11B 108.6
C12 C11 H11B 108.6
H11A C11 H11B 107.6
C13 C12 C14 111.6(2)
C13 C12 C11 113.9(2)
C14 C12 C11 107.2(2)
C13 C12 H12 108.0
C14 C12 H12 108.0
C11 C12 H12 108.0
C12 C13 H13A 109.5
C12 C13 H13B 109.5
H13A C13 H13B 109.5
C12 C13 H13C 109.5
H13A C13 H13C 109.5
H13B C13 H13C 109.5
C12 C14 H14A 109.5
C12 C14 H14B 109.5
H14A C14 H14B 109.5
C12 C14 H14C 109.5
H14A C14 H14C 109.5
H14B C14 H14C 109.5
N2 C15 C16 114.4(2)
N2 C15 H15A 108.7
C16 C15 H15A 108.7
N2 C15 H15B 108.7
C16 C15 H15B 108.7
H15A C15 H15B 107.6
C17 C16 C18 111.2(2)
C17 C16 C15 112.8(2)
C18 C16 C15 108.2(2)
C17 C16 H16 108.2
C18 C16 H16 108.2
C15 C16 H16 108.2
C16 C17 H17A 109.5
C16 C17 H17B 109.5
H17A C17 H17B 109.5
C16 C17 H17C 109.5
H17A C17 H17C 109.5
H17B C17 H17C 109.5
C16 C18 H18A 109.5
C16 C18 H18B 109.5
H18A C18 H18B 109.5
C16 C18 H18C 109.5
H18A C18 H18C 109.5
H18B C18 H18C 109.5

loop_
_geom_bond_atom_site_label_1
_geom_bond_atom_site_label_2
_geom_bond_distance
S1 C1 1.642(3)
S2 C2 1.643(3)
S3 C1 1.826(3)
S3 S4 1.9931(10)
S4 C2 1.828(3)
N1 C1 1.337(3)
N1 C7 1.474(3)
N1 C3 1.476(3)
N2 C2 1.341(3)
N2 C15 1.466(3)
N2 C11 1.469(3)
C3 C4 1.522(4)
C3 H3A 0.9900
C3 H3B 0.9900
C4 C6 1.510(4)
C4 C5 1.527(4)
C4 H4 1.0000
C5 H5A 0.9800
C5 H5B 0.9800
C5 H5C 0.9800
C6 H6A 0.9800
C6 H6B 0.9800
C6 H6C 0.9800
C7 C8 1.514(4)
C7 H7A 0.9900
C7 H7B 0.9900
C8 C10 1.506(4)
C8 C9 1.520(4)
C8 H8 1.0000
C9 H9A 0.9800
C9 H9B 0.9800
C9 H9C 0.9800
C10 H10A 0.9800
C10 H10B 0.9800
C10 H10C 0.9800
C11 C12 1.536(4)
C11 H11A 0.9900
C11 H11B 0.9900
C12 C13 1.516(4)
C12 C14 1.521(4)
C12 H12 1.0000
C13 H13A 0.9800
C13 H13B 0.9800
C13 H13C 0.9800
C14 H14A 0.9800
C14 H14B 0.9800
C14 H14C 0.9800
C15 C16 1.532(4)
C15 H15A 0.9900
C15 H15B 0.9900
C16 C17 1.510(4)
C16 C18 1.516(4)
C16 H16 1.0000
C17 H17A 0.9800
C17 H17B 0.9800
C17 H17C 0.9800
C18 H18A 0.9800
C18 H18B 0.9800
C18 H18C 0.9800

loop_
_geom_hbond_atom_site_label_D
_geom_hbond_atom_site_label_H
_geom_hbond_atom_site_label_A
_geom_hbond_site_symmetry_A
_geom_hbond_distance_DH
_geom_hbond_distance_HA
_geom_hbond_distance_DA
_geom_hbond_angle_DHA
C3 H3A S3 . 0.99 2.34 2.907(3) 115.3
C7 H7A S1 . 0.99 2.60 3.084(3) 110.3
C8 H8 S1 1_655 1.00 2.97 3.834(3) 145.6
C11 H11A S4 . 0.99 2.33 2.896(3) 115.3
C11 H11B S2 1_455 0.99 2.87 3.810(3) 159.5
C16 H16 S2 . 1.00 2.91 3.473(3) 116.9
